data_7108713
loop_
_publ_author_name
'Wei Yu'
'Xiao-Ye Wang'
'Jing Li'
'Zhi-Ting Li'
'Yu-Kun Yan'
'Wei Wang'
'Jian Pei'

_publ_section_title
;
 A photoconductive charge-transfer crystal with mixed-stacking
 donor-acceptor heterojunctions within the lattice
;
_journal_name_full Chem.Commun.
_journal_page_first 54
_journal_paper_doi 10.1039/c2cc37655e
_journal_volume 49
_journal_year 2013
_chemical_formula_sum 'C52 H62 N4 O14 S4'
_chemical_formula_weight 1095.30
_chemical_name_systematic
;
?
;
_space_group_IT_number 15
_symmetry_cell_setting monoclinic
_symmetry_space_group_name_Hall '-C 2yc'
_symmetry_space_group_name_H-M 'C 1 2/c 1'
_atom_sites_solution_hydrogens geom
_atom_sites_solution_primary direct
_atom_sites_solution_secondary difmap
_audit_creation_method SHELXL-97
_cell_angle_alpha 90.00
_cell_angle_beta 105.123(7)
_cell_angle_gamma 90.00
_cell_formula_units_Z 4
_cell_length_a 25.573(4)
_cell_length_b 6.9899(10)
_cell_length_c 28.737(5)
_cell_measurement_reflns_used 6211
_cell_measurement_temperature 113(2)
_cell_measurement_theta_max 27.9
_cell_measurement_theta_min 1.6
_cell_volume 4958.9(14)
_computing_cell_refinement CrystalClear
_computing_data_collection CrystalClear
_computing_data_reduction CrystalClear
_computing_molecular_graphics 'Bruker SHELXTL'
_computing_publication_material 'CrystalStructure 3.8'
_computing_structure_refinement 'SHELXL-97 (Sheldrick, 1997)'
_computing_structure_solution 'SHELXS-97 (Sheldrick, 1990)'
_diffrn_ambient_temperature 113(2)
_diffrn_detector_area_resol_mean 14.22
_diffrn_measured_fraction_theta_full 0.976
_diffrn_measured_fraction_theta_max 0.976
_diffrn_measurement_device_type 'Rigaku Saturn724 CCD'
_diffrn_measurement_method '\w and \f scans'
_diffrn_radiation_monochromator multilayer
_diffrn_radiation_source 'rotating anode'
_diffrn_radiation_type MoK\a
_diffrn_radiation_wavelength 0.71073
_diffrn_reflns_av_R_equivalents 0.0372
_diffrn_reflns_av_sigmaI/netI 0.0420
_diffrn_reflns_limit_h_max 33
_diffrn_reflns_limit_h_min -33
_diffrn_reflns_limit_k_max 9
_diffrn_reflns_limit_k_min -8
_diffrn_reflns_limit_l_max 36
_diffrn_reflns_limit_l_min -37
_diffrn_reflns_number 17353
_diffrn_reflns_theta_full 27.83
_diffrn_reflns_theta_max 27.83
_diffrn_reflns_theta_min 1.47
_diffrn_standards_decay_% 0
_diffrn_standards_interval_count 0
_diffrn_standards_interval_time 0
_diffrn_standards_number 0
_exptl_absorpt_coefficient_mu 0.266
_exptl_absorpt_correction_T_max 0.9739
_exptl_absorpt_correction_T_min 0.9487
_exptl_absorpt_correction_type multi-scan
_exptl_absorpt_process_details CrystalClear
_exptl_crystal_colour Colorless
_exptl_crystal_density_diffrn 1.467
_exptl_crystal_density_method 'not measured'
_exptl_crystal_description Prism
_exptl_crystal_F_000 2312
_exptl_crystal_size_max 0.20
_exptl_crystal_size_mid 0.18
_exptl_crystal_size_min 0.10
_refine_diff_density_max 0.601
_refine_diff_density_min -0.512
_refine_diff_density_rms 0.093
_refine_ls_extinction_method none
_refine_ls_goodness_of_fit_ref 1.025
_refine_ls_hydrogen_treatment mixed
_refine_ls_matrix_type full
_refine_ls_number_parameters 344
_refine_ls_number_reflns 5760
_refine_ls_number_restraints 3
_refine_ls_restrained_S_all 1.025
_refine_ls_R_factor_all 0.0664
_refine_ls_R_factor_gt 0.0473
_refine_ls_shift/su_max 0.002
_refine_ls_shift/su_mean 0.000
_refine_ls_structure_factor_coef Fsqd
_refine_ls_weighting_details 'calc w=1/[\s^2^(Fo^2^)+(0.0878P)^2^+0.0000P] where P=(Fo^2^+2Fc^2^)/3'
_refine_ls_weighting_scheme calc
_refine_ls_wR_factor_gt 0.1306
_refine_ls_wR_factor_ref 0.1488
_reflns_number_gt 4256
_reflns_number_total 5760
_reflns_threshold_expression >2sigma(I)
_cod_data_source_file c2cc37655e.txt
_cod_data_source_block shelx
_cod_original_cell_volume 4958.8(14)
_cod_original_sg_symbol_H-M C2/c
_cod_database_code 7108713

loop_
_symmetry_equiv_pos_as_xyz
'x, y, z'
'-x, y, -z+1/2'
'x+1/2, y+1/2, z'
'-x+1/2, y+1/2, -z+1/2'
'-x, -y, -z'
'x, -y, z-1/2'
'-x+1/2, -y+1/2, -z'
'x+1/2, -y+1/2, z-1/2'

loop_
_atom_site_label
_atom_site_type_symbol
_atom_site_fract_x
_atom_site_fract_y
_atom_site_fract_z
_atom_site_U_iso_or_equiv
_atom_site_adp_type
_atom_site_occupancy
_atom_site_symmetry_multiplicity
_atom_site_calc_flag
_atom_site_refinement_flags
S1 S 1.116347(19) 0.72846(8) 0.149066(16) 0.01675(15) Uani 1 1 d .
S2 S 0.894432(19) 0.75889(8) 0.090785(16) 0.01674(15) Uani 1 1 d .
O1 O 1.14739(5) 0.8948(2) 0.17066(5) 0.0236(4) Uani 1 1 d .
O2 O 1.14038(5) 0.5473(2) 0.16992(5) 0.0222(3) Uani 1 1 d .
O3 O 1.10248(6) 0.7297(2) 0.09648(5) 0.0207(3) Uani 1 1 d .
O4 O 0.86401(6) 0.5883(2) 0.09705(5) 0.0268(4) Uani 1 1 d .
O5 O 0.86738(6) 0.9347(2) 0.09900(5) 0.0262(4) Uani 1 1 d .
O6 O 0.91242(6) 0.7602(2) 0.04712(5) 0.0228(4) Uani 1 1 d .
N1 N 0.35827(7) 0.7656(2) 0.22351(6) 0.0196(4) Uani 1 1 d .
N2 N 0.14491(7) 0.2334(3) 0.05837(6) 0.0164(4) Uani 1 1 d .
C1 C 1.05322(8) 0.7414(3) 0.16492(7) 0.0133(4) Uani 1 1 d .
C2 C 1.00483(8) 0.7454(3) 0.12826(7) 0.0138(4) Uani 1 1 d .
H2 H 1.0061 0.7447 0.0955 0.017 Uiso 1 1 calc R
C3 C 0.95500(8) 0.7504(3) 0.13921(7) 0.0133(4) Uani 1 1 d .
C4 C 0.95204(7) 0.7498(3) 0.18760(6) 0.0124(4) Uani 1 1 d .
C5 C 1.00113(7) 0.7477(3) 0.22528(6) 0.0117(4) Uani 1 1 d .
C6 C 1.05216(7) 0.7440(3) 0.21400(6) 0.0126(4) Uani 1 1 d .
C7 C 0.90115(7) 0.7487(3) 0.20053(7) 0.0149(4) Uani 1 1 d .
H7 H 0.8682 0.7508 0.1758 0.018 Uiso 1 1 calc R
C8 C 0.89925(7) 0.7447(3) 0.24720(7) 0.0149(4) Uani 1 1 d .
H8 H 0.8651 0.7423 0.2544 0.018 Uiso 1 1 calc R
C9 C 0.38288(9) 0.7869(3) 0.18746(8) 0.0239(5) Uani 1 1 d .
H9 H 0.3619 0.8107 0.1555 0.029 Uiso 1 1 calc R
C10 C 0.43853(9) 0.7741(3) 0.19727(7) 0.0215(5) Uani 1 1 d .
H10 H 0.4556 0.7871 0.1718 0.026 Uiso 1 1 calc R
C11 C 0.46992(8) 0.7422(3) 0.24410(7) 0.0168(4) Uani 1 1 d .
C12 C 0.44265(9) 0.7146(3) 0.27996(7) 0.0224(5) Uani 1 1 d .
H12 H 0.4626 0.6867 0.3120 0.027 Uiso 1 1 calc R
C13 C 0.38706(9) 0.7279(3) 0.26888(7) 0.0213(5) Uani 1 1 d .
H13 H 0.3689 0.7103 0.2935 0.026 Uiso 1 1 calc R
C14 C 0.29805(9) 0.7842(4) 0.21378(9) 0.0275(5) Uani 1 1 d .
H14A H 0.2838 0.8548 0.1832 0.033 Uiso 1 1 calc R
H14B H 0.2892 0.8588 0.2400 0.033 Uiso 1 1 calc R
C15 C 0.27106(8) 0.5917(4) 0.21027(7) 0.0258(5) Uani 1 1 d .
H15A H 0.2333 0.6087 0.2125 0.031 Uiso 1 1 calc R
H15B H 0.2903 0.5121 0.2379 0.031 Uiso 1 1 calc R
C16 C 0.27030(9) 0.4869(4) 0.16365(7) 0.0280(5) Uani 1 1 d .
H16A H 0.3071 0.4898 0.1586 0.034 Uiso 1 1 calc R
H16B H 0.2457 0.5552 0.1364 0.034 Uiso 1 1 calc R
C17 C 0.25162(9) 0.2771(4) 0.16363(8) 0.0301(6) Uani 1 1 d .
H17A H 0.2744 0.2107 0.1917 0.045 Uiso 1 1 calc R
H17B H 0.2549 0.2138 0.1341 0.045 Uiso 1 1 calc R
H17C H 0.2138 0.2736 0.1651 0.045 Uiso 1 1 calc R
C18 C 0.16386(8) 0.4036(3) 0.04822(7) 0.0197(4) Uani 1 1 d .
H18 H 0.1485 0.5180 0.0567 0.024 Uiso 1 1 calc R
C19 C 0.20543(8) 0.4145(3) 0.02567(7) 0.0194(4) Uani 1 1 d .
H19 H 0.2187 0.5356 0.0190 0.023 Uiso 1 1 calc R
C20 C 0.22799(8) 0.2462(3) 0.01268(7) 0.0155(4) Uani 1 1 d .
C21 C 0.20722(8) 0.0721(3) 0.02388(7) 0.0197(4) Uani 1 1 d .
H21 H 0.2216 -0.0449 0.0158 0.024 Uiso 1 1 calc R
C22 C 0.16575(8) 0.0698(3) 0.04678(7) 0.0198(4) Uani 1 1 d .
H22 H 0.1520 -0.0491 0.0543 0.024 Uiso 1 1 calc R
C23 C 0.09963(8) 0.2271(3) 0.08211(7) 0.0219(5) Uani 1 1 d .
H23A H 0.1050 0.3296 0.1067 0.026 Uiso 1 1 calc R
H23B H 0.1006 0.1029 0.0989 0.026 Uiso 1 1 calc R
C24 C 0.04457(9) 0.2516(3) 0.04698(7) 0.0253(5) Uani 1 1 d .
H24A H 0.0394 0.1512 0.0219 0.030 Uiso 1 1 calc R
H24B H 0.0430 0.3774 0.0309 0.030 Uiso 1 1 calc R
C25 C -0.00089(9) 0.2393(3) 0.07174(9) 0.0272(5) Uani 1 1 d .
H25A H 0.0012 0.1139 0.0881 0.033 Uiso 1 1 calc R
H25B H 0.0045 0.3400 0.0968 0.033 Uiso 1 1 calc R
C26 C -0.05682(10) 0.2618(4) 0.03780(11) 0.0384(7) Uani 1 1 d .
H26A H -0.0600 0.3887 0.0228 0.058 Uiso 1 1 calc R
H26B H -0.0842 0.2481 0.0559 0.058 Uiso 1 1 calc R
H26C H -0.0625 0.1632 0.0127 0.058 Uiso 1 1 calc R
O7 O 0.30157(7) 0.7569(3) 0.06355(6) 0.0302(4) Uani 1 1 d D
H7A H 0.3237(12) 0.863(3) 0.0706(11) 0.065(10) Uiso 1 1 d D
H7B H 0.3229(11) 0.655(3) 0.0723(10) 0.046(9) Uiso 1 1 d D

loop_
_atom_site_aniso_label
_atom_site_aniso_U_11
_atom_site_aniso_U_22
_atom_site_aniso_U_33
_atom_site_aniso_U_23
_atom_site_aniso_U_13
_atom_site_aniso_U_12
S1 0.0130(2) 0.0248(3) 0.0140(2) -0.00035(19) 0.00629(17) 0.00061(19)
S2 0.0132(2) 0.0253(3) 0.0110(2) 0.00109(19) 0.00187(17) 0.0011(2)
O1 0.0200(7) 0.0300(10) 0.0223(7) -0.0030(6) 0.0083(6) -0.0094(7)
O2 0.0178(7) 0.0288(10) 0.0209(7) 0.0025(6) 0.0067(5) 0.0074(6)
O3 0.0201(7) 0.0304(10) 0.0139(7) 0.0008(6) 0.0086(5) 0.0012(6)
O4 0.0244(7) 0.0355(11) 0.0184(7) -0.0032(7) 0.0019(6) -0.0124(7)
O5 0.0250(8) 0.0346(11) 0.0191(7) 0.0067(7) 0.0061(6) 0.0138(7)
O6 0.0191(7) 0.0386(11) 0.0108(6) 0.0007(6) 0.0038(5) 0.0018(6)
N1 0.0189(8) 0.0177(11) 0.0236(9) 0.0006(7) 0.0084(7) -0.0003(7)
N2 0.0160(8) 0.0220(11) 0.0114(7) 0.0008(6) 0.0039(6) 0.0004(7)
C1 0.0138(9) 0.0126(11) 0.0146(9) 0.0004(7) 0.0057(7) 0.0016(7)
C2 0.0159(9) 0.0131(11) 0.0127(8) -0.0001(7) 0.0043(7) 0.0010(8)
C3 0.0137(9) 0.0124(11) 0.0130(8) -0.0010(7) 0.0023(7) 0.0007(7)
C4 0.0116(8) 0.0128(11) 0.0132(8) 0.0003(7) 0.0039(7) 0.0025(7)
C5 0.0128(8) 0.0107(10) 0.0121(9) 0.0002(7) 0.0041(7) -0.0005(7)
C6 0.0121(8) 0.0130(11) 0.0129(8) 0.0002(7) 0.0037(7) 0.0000(7)
C7 0.0107(8) 0.0180(12) 0.0155(9) 0.0012(7) 0.0026(7) 0.0005(8)
C8 0.0105(8) 0.0175(12) 0.0170(9) -0.0002(8) 0.0043(7) 0.0009(8)
C9 0.0235(11) 0.0278(15) 0.0214(10) 0.0017(9) 0.0074(8) 0.0004(9)
C10 0.0240(11) 0.0233(14) 0.0197(10) 0.0021(8) 0.0099(8) 0.0003(9)
C11 0.0196(10) 0.0139(12) 0.0186(9) -0.0013(7) 0.0080(7) -0.0015(8)
C12 0.0249(11) 0.0270(14) 0.0168(9) 0.0004(8) 0.0084(8) -0.0025(9)
C13 0.0249(11) 0.0217(13) 0.0198(10) -0.0014(8) 0.0101(8) -0.0015(9)
C14 0.0195(10) 0.0348(16) 0.0299(11) 0.0024(10) 0.0095(9) 0.0058(10)
C15 0.0181(10) 0.0298(15) 0.0302(11) 0.0014(10) 0.0076(8) 0.0035(9)
C16 0.0220(10) 0.0334(15) 0.0287(11) 0.0013(10) 0.0070(8) 0.0025(10)
C17 0.0230(11) 0.0367(17) 0.0294(12) -0.0003(10) 0.0048(9) 0.0000(10)
C18 0.0215(10) 0.0205(13) 0.0177(9) 0.0007(8) 0.0061(7) 0.0036(9)
C19 0.0205(10) 0.0190(13) 0.0195(9) -0.0004(8) 0.0065(7) 0.0005(9)
C20 0.0140(9) 0.0183(12) 0.0127(8) 0.0001(7) 0.0010(7) 0.0013(8)
C21 0.0205(10) 0.0180(13) 0.0211(9) -0.0001(8) 0.0064(7) 0.0007(9)
C22 0.0186(9) 0.0199(13) 0.0207(9) 0.0029(8) 0.0046(7) -0.0002(9)
C23 0.0213(10) 0.0318(15) 0.0157(9) 0.0010(8) 0.0103(8) -0.0003(9)
C24 0.0191(10) 0.0395(16) 0.0198(10) 0.0021(9) 0.0094(8) 0.0012(10)
C25 0.0251(11) 0.0284(15) 0.0336(12) 0.0039(10) 0.0179(9) 0.0019(10)
C26 0.0208(11) 0.0482(19) 0.0503(16) 0.0048(12) 0.0165(11) 0.0037(11)
O7 0.0225(8) 0.0217(10) 0.0411(10) 0.0043(8) -0.0012(7) 0.0015(7)

loop_
_atom_type_symbol
_atom_type_description
_atom_type_scat_dispersion_real
_atom_type_scat_dispersion_imag
_atom_type_scat_source
C C 0.0033 0.0016 'International Tables Vol C Tables 4.2.6.8 and 6.1.1.4'
H H 0.0000 0.0000 'International Tables Vol C Tables 4.2.6.8 and 6.1.1.4'
N N 0.0061 0.0033 'International Tables Vol C Tables 4.2.6.8 and 6.1.1.4'
O O 0.0106 0.0060 'International Tables Vol C Tables 4.2.6.8 and 6.1.1.4'
S S 0.1246 0.1234 'International Tables Vol C Tables 4.2.6.8 and 6.1.1.4'

loop_
_geom_angle_atom_site_label_1
_geom_angle_atom_site_label_2
_geom_angle_atom_site_label_3
_geom_angle
_geom_angle_site_symmetry_1
_geom_angle_site_symmetry_3
O1 S1 O3 113.31(9) . .
O1 S1 O2 113.12(9) . .
O3 S1 O2 113.03(9) . .
O1 S1 C1 106.23(9) . .
O3 S1 C1 105.76(9) . .
O2 S1 C1 104.43(9) . .
O6 S2 O5 114.00(9) . .
O6 S2 O4 114.40(9) . .
O5 S2 O4 112.17(10) . .
O6 S2 C3 105.54(9) . .
O5 S2 C3 104.61(9) . .
O4 S2 C3 104.92(9) . .
C13 N1 C9 121.14(19) . .
C13 N1 C14 118.30(18) . .
C9 N1 C14 120.56(18) . .
C22 N2 C18 120.78(18) . .
C22 N2 C23 119.70(17) . .
C18 N2 C23 119.52(17) . .
C2 C1 C6 120.37(17) . .
C2 C1 S1 119.20(14) . .
C6 C1 S1 120.41(14) . .
C3 C2 C1 120.81(17) . .
C3 C2 H2 119.6 . .
C1 C2 H2 119.6 . .
C2 C3 C4 120.70(17) . .
C2 C3 S2 118.84(14) . .
C4 C3 S2 120.46(15) . .
C3 C4 C5 118.96(17) . .
C3 C4 C7 122.47(16) . .
C5 C4 C7 118.56(16) . .
C6 C5 C4 120.25(16) . .
C6 C5 C5 120.0(2) . 2_755
C4 C5 C5 119.7(2) . 2_755
C1 C6 C5 118.88(16) . .
C1 C6 C8 122.34(17) . 2_755
C5 C6 C8 118.77(16) . 2_755
C8 C7 C4 121.49(17) . .
C8 C7 H7 119.3 . .
C4 C7 H7 119.3 . .
C7 C8 C6 121.41(17) . 2_755
C7 C8 H8 119.3 . .
C6 C8 H8 119.3 2_755 .
N1 C9 C10 119.82(19) . .
N1 C9 H9 120.1 . .
C10 C9 H9 120.1 . .
C9 C10 C11 120.75(19) . .
C9 C10 H10 119.6 . .
C11 C10 H10 119.6 . .
C10 C11 C12 117.44(19) . .
C10 C11 C11 121.4(2) . 2_655
C12 C11 C11 121.1(2) . 2_655
C13 C12 C11 120.20(19) . .
C13 C12 H12 119.9 . .
C11 C12 H12 119.9 . .
N1 C13 C12 120.56(19) . .
N1 C13 H13 119.7 . .
C12 C13 H13 119.7 . .
N1 C14 C15 111.50(18) . .
N1 C14 H14A 109.3 . .
C15 C14 H14A 109.3 . .
N1 C14 H14B 109.3 . .
C15 C14 H14B 109.3 . .
H14A C14 H14B 108.0 . .
C14 C15 C16 112.92(19) . .
C14 C15 H15A 109.0 . .
C16 C15 H15A 109.0 . .
C14 C15 H15B 109.0 . .
C16 C15 H15B 109.0 . .
H15A C15 H15B 107.8 . .
C15 C16 C17 112.98(19) . .
C15 C16 H16A 109.0 . .
C17 C16 H16A 109.0 . .
C15 C16 H16B 109.0 . .
C17 C16 H16B 109.0 . .
H16A C16 H16B 107.8 . .
C16 C17 H17A 109.5 . .
C16 C17 H17B 109.5 . .
H17A C17 H17B 109.5 . .
C16 C17 H17C 109.5 . .
H17A C17 H17C 109.5 . .
H17B C17 H17C 109.5 . .
N2 C18 C19 121.0(2) . .
N2 C18 H18 119.5 . .
C19 C18 H18 119.5 . .
C18 C19 C20 119.9(2) . .
C18 C19 H19 120.1 . .
C20 C19 H19 120.1 . .
C21 C20 C19 117.45(18) . .
C21 C20 C20 121.6(2) . 7
C19 C20 C20 121.0(2) . 7
C22 C21 C20 120.2(2) . .
C22 C21 H21 119.9 . .
C20 C21 H21 119.9 . .
N2 C22 C21 120.7(2) . .
N2 C22 H22 119.6 . .
C21 C22 H22 119.6 . .
N2 C23 C24 112.97(16) . .
N2 C23 H23A 109.0 . .
C24 C23 H23A 109.0 . .
N2 C23 H23B 109.0 . .
C24 C23 H23B 109.0 . .
H23A C23 H23B 107.8 . .
C23 C24 C25 112.01(18) . .
C23 C24 H24A 109.2 . .
C25 C24 H24A 109.2 . .
C23 C24 H24B 109.2 . .
C25 C24 H24B 109.2 . .
H24A C24 H24B 107.9 . .
C26 C25 C24 113.8(2) . .
C26 C25 H25A 108.8 . .
C24 C25 H25A 108.8 . .
C26 C25 H25B 108.8 . .
C24 C25 H25B 108.8 . .
H25A C25 H25B 107.7 . .
C25 C26 H26A 109.5 . .
C25 C26 H26B 109.5 . .
H26A C26 H26B 109.5 . .
C25 C26 H26C 109.5 . .
H26A C26 H26C 109.5 . .
H26B C26 H26C 109.5 . .
H7A O7 H7B 107(2) . .

loop_
_geom_bond_atom_site_label_1
_geom_bond_atom_site_label_2
_geom_bond_distance
_geom_bond_site_symmetry_2
S1 O1 1.4527(16) .
S1 O3 1.4594(14) .
S1 O2 1.4654(16) .
S1 C1 1.7905(19) .
S2 O6 1.4449(14) .
S2 O5 1.4594(16) .
S2 O4 1.4603(16) .
S2 C3 1.7930(19) .
N1 C13 1.345(3) .
N1 C9 1.353(3) .
N1 C14 1.497(3) .
N2 C22 1.340(3) .
N2 C18 1.345(3) .
N2 C23 1.490(2) .
C1 C2 1.401(3) .
C1 C6 1.418(2) .
C2 C3 1.390(3) .
C2 H2 0.9500 .
C3 C4 1.412(3) .
C4 C5 1.428(2) .
C4 C7 1.444(3) .
C5 C6 1.425(3) .
C5 C5 1.437(3) 2_755
C6 C8 1.437(2) 2_755
C7 C8 1.355(3) .
C7 H7 0.9500 .
C8 C6 1.437(2) 2_755
C8 H8 0.9500 .
C9 C10 1.380(3) .
C9 H9 0.9500 .
C10 C11 1.393(3) .
C10 H10 0.9500 .
C11 C12 1.400(3) .
C11 C11 1.487(4) 2_655
C12 C13 1.376(3) .
C12 H12 0.9500 .
C13 H13 0.9500 .
C14 C15 1.504(3) .
C14 H14A 0.9900 .
C14 H14B 0.9900 .
C15 C16 1.522(3) .
C15 H15A 0.9900 .
C15 H15B 0.9900 .
C16 C17 1.542(3) .
C16 H16A 0.9900 .
C16 H16B 0.9900 .
C17 H17A 0.9800 .
C17 H17B 0.9800 .
C17 H17C 0.9800 .
C18 C19 1.384(3) .
C18 H18 0.9500 .
C19 C20 1.403(3) .
C19 H19 0.9500 .
C20 C21 1.398(3) .
C20 C20 1.493(4) 7
C21 C22 1.386(3) .
C21 H21 0.9500 .
C22 H22 0.9500 .
C23 C24 1.513(3) .
C23 H23A 0.9900 .
C23 H23B 0.9900 .
C24 C25 1.515(3) .
C24 H24A 0.9900 .
C24 H24B 0.9900 .
C25 C26 1.515(3) .
C25 H25A 0.9900 .
C25 H25B 0.9900 .
C26 H26A 0.9800 .
C26 H26B 0.9800 .
C26 H26C 0.9800 .
O7 H7A 0.92(2) .
O7 H7B 0.89(2) .

loop_
_geom_hbond_atom_site_label_D
_geom_hbond_atom_site_label_H
_geom_hbond_atom_site_label_A
_geom_hbond_distance_DH
_geom_hbond_distance_HA
_geom_hbond_distance_DA
_geom_hbond_angle_DHA
_geom_hbond_site_symmetry_A
O7 H7A O4 0.92(2) 1.93(2) 2.836(2) 168(3) 3_455
O7 H7B O5 0.89(2) 1.95(2) 2.837(2) 173(3) 3_445

loop_
_geom_torsion_atom_site_label_1
_geom_torsion_atom_site_label_2
_geom_torsion_atom_site_label_3
_geom_torsion_atom_site_label_4
_geom_torsion
_geom_torsion_site_symmetry_1
_geom_torsion_site_symmetry_4
O1 S1 C1 C2 122.16(16) . .
O3 S1 C1 C2 1.47(18) . .
O2 S1 C1 C2 -118.02(16) . .
O1 S1 C1 C6 -58.99(18) . .
O3 S1 C1 C6 -179.68(16) . .
O2 S1 C1 C6 60.83(17) . .
C6 C1 C2 C3 -0.5(3) . .
S1 C1 C2 C3 178.33(15) . .
C1 C2 C3 C4 -0.6(3) . .
C1 C2 C3 S2 179.10(15) . .
O6 S2 C3 C2 -0.47(18) . .
O5 S2 C3 C2 -121.06(16) . .
O4 S2 C3 C2 120.71(16) . .
O6 S2 C3 C4 179.22(16) . .
O5 S2 C3 C4 58.63(18) . .
O4 S2 C3 C4 -59.60(18) . .
C2 C3 C4 C5 1.2(3) . .
S2 C3 C4 C5 -178.50(15) . .
C2 C3 C4 C7 -177.95(18) . .
S2 C3 C4 C7 2.4(3) . .
C3 C4 C5 C6 -0.7(3) . .
C7 C4 C5 C6 178.47(18) . .
C3 C4 C5 C5 179.80(13) . 2_755
C7 C4 C5 C5 -1.0(2) . 2_755
C2 C1 C6 C5 1.0(3) . .
S1 C1 C6 C5 -177.86(15) . .
C2 C1 C6 C8 -178.48(19) . 2_755
S1 C1 C6 C8 2.7(3) . 2_755
C4 C5 C6 C1 -0.4(3) . .
C5 C5 C6 C1 179.13(13) 2_755 .
C4 C5 C6 C8 179.11(18) . 2_755
C5 C5 C6 C8 -1.4(2) 2_755 2_755
C3 C4 C7 C8 178.8(2) . .
C5 C4 C7 C8 -0.3(3) . .
C4 C7 C8 C6 0.9(3) . 2_755
C13 N1 C9 C10 -1.4(3) . .
C14 N1 C9 C10 178.4(2) . .
N1 C9 C10 C11 -1.0(3) . .
C9 C10 C11 C12 3.0(3) . .
C9 C10 C11 C11 -175.45(16) . 2_655
C10 C11 C12 C13 -2.9(3) . .
C11 C11 C12 C13 175.62(15) 2_655 .
C9 N1 C13 C12 1.6(3) . .
C14 N1 C13 C12 -178.2(2) . .
C11 C12 C13 N1 0.6(3) . .
C13 N1 C14 C15 -78.8(2) . .
C9 N1 C14 C15 101.4(2) . .
N1 C14 C15 C16 -73.5(2) . .
C14 C15 C16 C17 170.22(18) . .
C22 N2 C18 C19 -0.1(3) . .
C23 N2 C18 C19 -179.22(17) . .
N2 C18 C19 C20 0.6(3) . .
C18 C19 C20 C21 -0.7(3) . .
C18 C19 C20 C20 178.6(2) . 7
C19 C20 C21 C22 0.3(3) . .
C20 C20 C21 C22 -179.0(2) 7 .
C18 N2 C22 C21 -0.3(3) . .
C23 N2 C22 C21 178.82(17) . .
C20 C21 C22 N2 0.2(3) . .
C22 N2 C23 C24 -97.1(2) . .
C18 N2 C23 C24 82.0(2) . .
N2 C23 C24 C25 178.45(18) . .
C23 C24 C25 C26 -179.6(2) . .
